data_1540643
loop_
_publ_author_name
'Loukopoulos, Edward'
'Griffiths, Kieran'
'Akien, Geoffrey'
'Kourkoumelis, Nikolaos'
'Abdul-Sada, Alaa'
'Kostakis, George'

_publ_section_title
;
 Dinuclear Lanthanide (III) Coordination Polymers in a Domino Reaction
;
_journal_issue 4
_journal_name_full Inorganics
_journal_page_first 448
_journal_paper_doi 10.3390/inorganics3040448
_journal_volume 3
_journal_year 2015
_chemical_formula_moiety 'C42 H35 Cl2 Gd2 N9 O9, Cl'
_chemical_formula_sum 'C42 H35 Cl3 Gd2 N9 O9'
_chemical_formula_weight 1230.64
_chemical_name_systematic
;
 ?
;
_space_group_crystal_system monoclinic
_space_group_IT_number 14
_space_group_name_Hall '-P 2yn'
_space_group_name_H-M_alt 'P 1 21/n 1'
_symmetry_space_group_name_Hall '-P 2yn'
_symmetry_space_group_name_H-M 'P 1 21/n 1'
_atom_sites_solution_hydrogens geom
_audit_creation_date 2015-10-08
_audit_creation_method
;
Olex2 1.2
(compiled 2015.09.30 svn.r3233 for OlexSys, GUI svn.r5103)
;
_cell_angle_alpha 90
_cell_angle_beta 101.982(16)
_cell_angle_gamma 90
_cell_formula_units_Z 4
_cell_length_a 14.218(3)
_cell_length_b 20.386(4)
_cell_length_c 20.455(4)
_cell_measurement_reflns_used 1606
_cell_measurement_temperature 173
_cell_measurement_theta_max 26.7890
_cell_measurement_theta_min 4.1680
_cell_volume 5800(2)
_computing_cell_refinement
;
CrysAlisPro, Agilent Technologies,
Version 1.171.37.34i (release 04-08-2014 CrysAlis171 .NET)
(compiled Aug  4 2014,14:34:23)
;
_computing_data_collection
;
CrysAlisPro, Agilent Technologies,
Version 1.171.37.34i (release 04-08-2014 CrysAlis171 .NET)
(compiled Aug  4 2014,14:34:23)
;
_computing_data_reduction
;
CrysAlisPro, Agilent Technologies,
Version 1.171.37.34i (release 04-08-2014 CrysAlis171 .NET)
(compiled Aug  4 2014,14:34:23)
;
_computing_molecular_graphics 'Olex2 (Dolomanov et al., 2009)'
_computing_publication_material 'Olex2 (Dolomanov et al., 2009)'
_computing_structure_refinement 'ShelXL (Sheldrick, 2015)'
_diffrn_ambient_temperature 173
_diffrn_detector 'CCD plate'
_diffrn_detector_area_resol_mean 16.1033
_diffrn_detector_type Eos
_diffrn_measured_fraction_theta_full 0.714
_diffrn_measured_fraction_theta_max 0.732
_diffrn_measurement_details
;
  1 omega  -85.00    3.00   1.0000   10.0000
omega____ theta____ kappa____ phi______ frames
    -      -16.1295  -38.0000  -60.0000 88
;
_diffrn_measurement_device 'four-circle diffractometer'
_diffrn_measurement_device_type 'Xcalibur, Eos, Gemini ultra'
_diffrn_measurement_method '\w scans'
_diffrn_orient_matrix_UB_11 0.0366565000
_diffrn_orient_matrix_UB_12 -0.0152564000
_diffrn_orient_matrix_UB_13 -0.0137843000
_diffrn_orient_matrix_UB_21 0.0189944000
_diffrn_orient_matrix_UB_22 -0.0147200000
_diffrn_orient_matrix_UB_23 0.0312164000
_diffrn_orient_matrix_UB_31 -0.0303850000
_diffrn_orient_matrix_UB_32 -0.0274048000
_diffrn_orient_matrix_UB_33 -0.0094525000
_diffrn_radiation_monochromator graphite
_diffrn_radiation_probe x-ray
_diffrn_radiation_type MoK\a
_diffrn_radiation_wavelength 0.71073
_diffrn_reflns_av_R_equivalents 0.0389
_diffrn_reflns_av_unetI/netI 0.1212
_diffrn_reflns_laue_measured_fraction_full 0.714
_diffrn_reflns_laue_measured_fraction_max 0.732
_diffrn_reflns_limit_h_max 11
_diffrn_reflns_limit_h_min -16
_diffrn_reflns_limit_k_max 28
_diffrn_reflns_limit_k_min -10
_diffrn_reflns_limit_l_max 25
_diffrn_reflns_limit_l_min -10
_diffrn_reflns_number 11110
_diffrn_reflns_point_group_measured_fraction_full 0.714
_diffrn_reflns_point_group_measured_fraction_max 0.732
_diffrn_reflns_theta_full 25.242
_diffrn_reflns_theta_max 24.999
_diffrn_reflns_theta_min 3.651
_diffrn_source 'Enhance (Mo) X-ray Source'
_exptl_absorpt_coefficient_mu 2.456
_exptl_absorpt_correction_T_max 1.00000
_exptl_absorpt_correction_T_min 0.48748
_exptl_absorpt_correction_type multi-scan
_exptl_absorpt_process_details
;
CrysAlisPro, Agilent Technologies,
Version 1.171.37.34i (release 04-08-2014 CrysAlis171 .NET)
(compiled Aug  4 2014,14:34:23)
Empirical absorption correction using spherical harmonics,
 implemented in SCALE3 ABSPACK scaling algorithm.
;
_exptl_crystal_colour colourless
_exptl_crystal_colour_primary colourless
_exptl_crystal_density_diffrn 1.409
_exptl_crystal_description block
_exptl_crystal_F_000 2404
_exptl_crystal_size_max 0.17
_exptl_crystal_size_mid 0.1
_exptl_crystal_size_min 0.08
_refine_diff_density_max 1.611
_refine_diff_density_min -1.127
_refine_diff_density_rms 0.124
_refine_ls_extinction_method none
_refine_ls_goodness_of_fit_ref 0.937
_refine_ls_hydrogen_treatment constr
_refine_ls_matrix_type full
_refine_ls_number_parameters 589
_refine_ls_number_reflns 7486
_refine_ls_number_restraints 39
_refine_ls_restrained_S_all 0.937
_refine_ls_R_factor_all 0.0974
_refine_ls_R_factor_gt 0.0608
_refine_ls_shift/su_max 0.098
_refine_ls_shift/su_mean 0.001
_refine_ls_structure_factor_coef Fsqd
_refine_ls_weighting_details 'w=1/[\s^2^(Fo^2^)+(0.0735P)^2^] where P=(Fo^2^+2Fc^2^)/3'
_refine_ls_weighting_scheme calc
_refine_ls_wR_factor_gt 0.1403
_refine_ls_wR_factor_ref 0.1576
_reflns_Friedel_coverage 0.000
_reflns_number_gt 4625
_reflns_number_total 7486
_reflns_threshold_expression 'I > 2\s(I)'
_cod_data_source_file cifs.cif
_cod_data_source_block el529
_cod_original_cell_volume 5799.5(18)
_cod_database_code 1540643
_shelxl_version_number 2014-1
_chemical_oxdiff_formula C65H85Gd2Cl3N20O20
_shelx_space_group_comment
;
The symmetry employed for this shelxl refinement is uniquely defined
by the following loop, which should always be used as a source of
symmetry information in preference to the above space-group names.
They are only intended as comments.
;
_reflns_odcompleteness_completeness 70.95
_reflns_odcompleteness_iscentric 1
_reflns_odcompleteness_theta 26.32
_olex2_refinement_description
;
1. Fixed Uiso
 At 1.2 times of:
  All C(H) groups, All N(H) groups
 At 1.5 times of:
  All C(H,H,H) groups
2. Uiso/Uaniso restraints and constraints
Uanis(C31) \\sim Ueq, Uanis(C32) \\sim Ueq, Uanis(N9) \\sim Ueq: with sigma of
0.01 and sigma for terminal atoms of 0.2
Uanis(Cl2) \\sim Ueq, Uanis(Cl1) \\sim Ueq: with sigma of 0.01 and sigma for
terminal atoms of 0.2
Uanis(Cl3) \\sim Ueq: with sigma of 0.01 and sigma for terminal atoms of 0.2
3. Rigid body (RIGU) restrains
 C32, N9, C31
 with sigma for 1-2 distances of 0.004 and sigma for 1-3 distances of 0.004
4.a Aromatic/amide H refined with riding coordinates:
 N8(H8), N2(H2), N5(H5), C16(H16), C21(H21), C7(H7), C19(H19), C15(H15),
 C35(H35), C18(H18), C27(H27), C29(H29), C11(H11), C37(H37), C39(H39), C2(H2A),
 C30(H30), C26(H26), C12(H12), C13(H13), C4(H4), C38(H38), C25(H25), C32(H32),
 C5(H5A), C33(H33)
4.b Idealised Me refined as rotating group:
 C28(H28A,H28B,H28C), C14(H14A,H14B,H14C), C42(H42A,H42B,H42C)
;
_olex2_submission_special_instructions 'No special instructions were received'

loop_
_space_group_symop_operation_xyz
'x, y, z'
'-x+1/2, y+1/2, -z+1/2'
'-x, -y, -z'
'x-1/2, -y-1/2, z-1/2'

loop_
_atom_site_label
_atom_site_type_symbol
_atom_site_fract_x
_atom_site_fract_y
_atom_site_fract_z
_atom_site_U_iso_or_equiv
_atom_site_adp_type
_atom_site_occupancy
_atom_site_site_symmetry_order
_atom_site_calc_flag
_atom_site_refinement_flags_posn
_atom_site_refinement_flags_adp
Gd1 Gd 0.55997(4) 0.35440(3) 0.27417(3) 0.03990(19) Uani 1 1 d . .
Gd2 Gd 0.36596(4) 0.24331(3) 0.28143(3) 0.0416(2) Uani 1 1 d . .
O2 O 0.4536(5) 0.2868(3) 0.2044(4) 0.0452(19) Uani 1 1 d . .
O6 O 0.6860(5) 0.3266(4) 0.3767(4) 0.053(2) Uani 1 1 d . .
O7 O 0.2472(6) 0.2377(4) 0.1756(4) 0.054(2) Uani 1 1 d . .
O5 O 0.5306(5) 0.2544(4) 0.3337(4) 0.050(2) Uani 1 1 d . .
O8 O 0.4079(5) 0.3540(4) 0.3058(4) 0.0452(18) Uani 1 1 d . .
O3 O 0.4201(5) 0.1607(4) 0.2018(4) 0.052(2) Uani 1 1 d . .
O9 O 0.5375(5) 0.4347(4) 0.3695(4) 0.054(2) Uani 1 1 d . .
O4 O 0.2489(5) 0.1610(4) 0.2872(4) 0.054(2) Uani 1 1 d . .
O1 O 0.6682(5) 0.4364(4) 0.2656(4) 0.0492(19) Uani 1 1 d . .
Cl3 Cl 0.9964(4) 0.4355(4) 0.3759(4) 0.187(3) Uani 1 1 d . U
Cl2 Cl 0.3203(6) 0.2617(4) 0.3881(4) 0.188(3) Uani 1 1 d . U
N1 N 0.5749(7) 0.3810(5) 0.1582(5) 0.056(3) Uani 1 1 d . .
Cl1 Cl 0.6728(6) 0.2793(4) 0.2441(4) 0.198(3) Uani 1 1 d . U
N4 N 0.4234(7) 0.1444(5) 0.3572(5) 0.055(3) Uani 1 1 d . .
N7 N 0.2204(6) 0.3245(5) 0.2615(5) 0.056(3) Uani 1 1 d . .
C34 C 0.1617(10) 0.2592(6) 0.1709(6) 0.049(3) Uani 1 1 d . .
N6 N 0.0514(6) -0.0427(4) 0.2786(4) 0.043(2) Uani 1 1 d . .
N8 N 0.1437(7) 0.3032(6) 0.2126(5) 0.064(3) Uani 1 1 d . .
H8 H 0.0854 0.3188 0.2099 0.077 Uiso 1 1 calc R .
C23 C 0.5930(7) 0.2339(5) 0.3876(6) 0.039(3) Uani 1 1 d . .
N2 N 0.6221(7) 0.4404(5) 0.1512(6) 0.063(3) Uani 1 1 d . .
H2 H 0.6226 0.4593 0.1126 0.076 Uiso 1 1 calc R .
C41 C 0.3781(8) 0.4001(5) 0.3405(5) 0.044(3) Uani 1 1 d . .
C9 C 0.4707(8) 0.2534(5) 0.1505(6) 0.046(3) Uani 1 1 d . .
N5 N 0.3510(8) 0.0958(5) 0.3550(5) 0.063(3) Uani 1 1 d . .
H5 H 0.3620 0.0594 0.3785 0.076 Uiso 1 1 calc R .
C36 C 0.2828(8) 0.4107(6) 0.3401(6) 0.049(3) Uani 1 1 d . .
C16 C 0.1035(8) 0.0688(6) 0.2716(6) 0.047(3) Uani 1 1 d . .
H16 H 0.0888 0.1118 0.2546 0.057 Uiso 1 1 calc R .
C10 C 0.4449(7) 0.1875(6) 0.1446(6) 0.048(3) Uani 1 1 d . .
C21 C 0.4969(9) 0.1339(6) 0.4044(7) 0.059(3) Uani 1 1 d . .
H21 H 0.4966 0.0953 0.4304 0.071 Uiso 1 1 calc R .
C7 C 0.5485(8) 0.3493(7) 0.1040(7) 0.062(4) Uani 1 1 d . .
H7 H 0.5552 0.3704 0.0638 0.075 Uiso 1 1 calc R .
C22 C 0.5788(8) 0.1757(6) 0.4209(6) 0.051(3) Uani 1 1 d . .
C40 C 0.4446(8) 0.4454(6) 0.3783(5) 0.046(3) Uani 1 1 d . .
C19 C 0.1412(8) -0.0575(6) 0.3157(5) 0.043(3) Uani 1 1 d . .
H19 H 0.1549 -0.1008 0.3320 0.051 Uiso 1 1 calc R .
C15 C 0.0342(9) 0.0193(6) 0.2597(6) 0.054(3) Uani 1 1 d . .
H15 H -0.0288 0.0305 0.2366 0.065 Uiso 1 1 calc R .
C17 C 0.1928(8) 0.0544(6) 0.3081(5) 0.044(3) Uani 1 1 d . .
C20 C 0.2672(9) 0.1077(6) 0.3164(6) 0.051(3) Uani 1 1 d . .
C28 C 0.7878(9) 0.3536(7) 0.3845(7) 0.080(4) Uani 1 1 d . .
H28A H 0.8329 0.3172 0.3850 0.119 Uiso 1 1 calc GR .
H28B H 0.8049 0.3780 0.4266 0.119 Uiso 1 1 calc GR .
H28C H 0.7909 0.3828 0.3470 0.119 Uiso 1 1 calc GR .
C35 C 0.2069(8) 0.3720(7) 0.2958(5) 0.057(4) Uani 1 1 d . .
H35 H 0.1421 0.3850 0.2936 0.069 Uiso 1 1 calc R .
C8 C 0.5079(8) 0.2817(5) 0.0982(6) 0.045(3) Uani 1 1 d . .
C6 C 0.6642(8) 0.4638(6) 0.2081(7) 0.048(3) Uani 1 1 d . .
C3 C 0.7113(11) 0.5276(7) 0.2087(8) 0.069(4) Uani 1 1 d . .
C18 C 0.2105(9) -0.0105(6) 0.3293(6) 0.057(3) Uani 1 1 d . .
H18 H 0.2726 -0.0221 0.3537 0.068 Uiso 1 1 calc R .
C27 C 0.6513(10) 0.1560(7) 0.4766(6) 0.069(4) Uani 1 1 d . .
H27 H 0.6435 0.1162 0.4991 0.083 Uiso 1 1 calc R .
N3 N 0.7961(10) 0.6539(6) 0.2187(8) 0.091(4) Uani 1 1 d . .
C24 C 0.6773(8) 0.2700(5) 0.4115(6) 0.043(3) Uani 1 1 d . .
C31 C 0.0840(10) 0.2417(7) 0.1131(6) 0.063(3) Uani 1 1 d . U
C29 C 0.0247(13) 0.1747(8) 0.0180(7) 0.080(4) Uani 1 1 d . .
H29 H 0.0321 0.1376 -0.0085 0.096 Uiso 1 1 calc R .
C14 C 0.3989(12) 0.0904(7) 0.1995(8) 0.094(5) Uani 1 1 d . .
H14A H 0.3889 0.0759 0.2433 0.141 Uiso 1 1 calc GR .
H14B H 0.4529 0.0662 0.1882 0.141 Uiso 1 1 calc GR .
H14C H 0.3406 0.0819 0.1656 0.141 Uiso 1 1 calc GR .
C11 C 0.4537(8) 0.1531(6) 0.0879(7) 0.059(4) Uani 1 1 d . .
H11 H 0.4389 0.1076 0.0853 0.070 Uiso 1 1 calc R .
C37 C 0.2524(9) 0.4604(7) 0.3777(6) 0.064(3) Uani 1 1 d . .
H37 H 0.1862 0.4653 0.3787 0.077 Uiso 1 1 calc R .
C39 C 0.4163(9) 0.4952(6) 0.4134(6) 0.057(3) Uani 1 1 d . .
H39 H 0.4623 0.5249 0.4376 0.068 Uiso 1 1 calc R .
N9 N -0.0557(11) 0.2105(9) 0.0022(7) 0.100(4) Uani 1 1 d . U
C2 C 0.7840(11) 0.5457(8) 0.2637(9) 0.087(5) Uani 1 1 d . .
H2A H 0.8064 0.5143 0.2977 0.104 Uiso 1 1 calc R .
C30 C 0.0991(9) 0.1907(7) 0.0733(7) 0.069(4) Uani 1 1 d . .
H30 H 0.1577 0.1667 0.0823 0.082 Uiso 1 1 calc R .
C26 C 0.7307(10) 0.1926(8) 0.4981(7) 0.076(4) Uani 1 1 d . .
H26 H 0.7781 0.1784 0.5352 0.091 Uiso 1 1 calc R .
C12 C 0.4837(10) 0.1834(8) 0.0342(7) 0.072(4) Uani 1 1 d . .
H12 H 0.4828 0.1604 -0.0063 0.086 Uiso 1 1 calc R .
C13 C 0.5136(9) 0.2454(7) 0.0420(6) 0.058(3) Uani 1 1 d . .
H13 H 0.5397 0.2653 0.0078 0.070 Uiso 1 1 calc R .
C4 C 0.6877(11) 0.5738(8) 0.1619(8) 0.083(4) Uani 1 1 d . .
H4 H 0.6402 0.5639 0.1231 0.099 Uiso 1 1 calc R .
C38 C 0.3210(10) 0.5025(7) 0.4137(6) 0.065(4) Uani 1 1 d . .
H38 H 0.3011 0.5370 0.4390 0.078 Uiso 1 1 calc R .
C25 C 0.7430(9) 0.2499(6) 0.4665(6) 0.057(3) Uani 1 1 d . .
H25 H 0.7980 0.2762 0.4830 0.068 Uiso 1 1 calc R .
C32 C -0.0012(12) 0.2762(10) 0.0964(9) 0.101(5) Uani 1 1 d . U
H32 H -0.0125 0.3132 0.1219 0.121 Uiso 1 1 calc R .
C1 C 0.8233(11) 0.6074(8) 0.2695(9) 0.091(5) Uani 1 1 d . .
C42 C 0.6132(10) 0.4777(8) 0.4046(6) 0.088(5) Uani 1 1 d . .
H42A H 0.6672 0.4775 0.3817 0.132 Uiso 1 1 calc GR .
H42B H 0.6351 0.4621 0.4506 0.132 Uiso 1 1 calc GR .
H42C H 0.5881 0.5224 0.4053 0.132 Uiso 1 1 calc GR .
C5 C 0.7297(13) 0.6359(9) 0.1673(9) 0.103(6) Uani 1 1 d . .
H5A H 0.7092 0.6665 0.1322 0.124 Uiso 1 1 calc R .
C33 C -0.0702(16) 0.2556(14) 0.0414(11) 0.160(11) Uani 1 1 d . .
H33 H -0.1312 0.2766 0.0330 0.192 Uiso 1 1 calc R .

loop_
_atom_site_aniso_label
_atom_site_aniso_U_11
_atom_site_aniso_U_22
_atom_site_aniso_U_33
_atom_site_aniso_U_23
_atom_site_aniso_U_13
_atom_site_aniso_U_12
Gd1 0.0418(4) 0.0230(3) 0.0530(4) 0.0001(2) 0.0055(3) -0.0008(2)
Gd2 0.0410(4) 0.0291(3) 0.0506(4) 0.0028(2) -0.0001(3) -0.0046(2)
O2 0.062(5) 0.024(4) 0.049(5) -0.014(3) 0.011(4) -0.019(3)
O6 0.029(4) 0.042(5) 0.079(6) 0.014(4) -0.007(4) -0.009(3)
O7 0.060(6) 0.053(6) 0.047(5) 0.004(4) 0.008(4) 0.006(4)
O5 0.039(5) 0.035(5) 0.065(6) 0.006(4) -0.011(4) -0.007(3)
O8 0.047(5) 0.035(5) 0.057(5) 0.009(4) 0.019(4) 0.002(3)
O3 0.062(5) 0.028(4) 0.062(5) 0.000(4) 0.005(4) 0.008(4)
O9 0.072(6) 0.038(5) 0.053(5) -0.009(4) 0.019(4) -0.008(4)
O4 0.047(5) 0.037(5) 0.072(6) 0.014(4) -0.004(4) -0.018(4)
O1 0.046(5) 0.047(5) 0.052(5) 0.006(4) 0.005(4) -0.014(4)
Cl3 0.116(4) 0.211(9) 0.241(8) 0.039(6) 0.054(4) -0.038(5)
Cl2 0.211(8) 0.129(7) 0.233(8) 0.010(5) 0.066(6) 0.005(5)
N1 0.090(8) 0.028(6) 0.058(7) -0.012(5) 0.036(6) -0.006(5)
Cl1 0.172(7) 0.149(8) 0.272(10) -0.005(6) 0.048(6) 0.040(5)
N4 0.047(7) 0.040(6) 0.070(7) 0.004(5) -0.009(6) -0.020(5)
N7 0.038(6) 0.062(7) 0.069(7) -0.009(6) 0.017(6) 0.013(5)
C34 0.055(9) 0.040(7) 0.046(8) -0.005(5) -0.003(7) -0.007(6)
N6 0.042(6) 0.033(6) 0.052(6) -0.010(4) 0.008(5) -0.009(4)
N8 0.038(6) 0.096(10) 0.051(7) -0.025(6) -0.009(5) 0.016(6)
C23 0.024(7) 0.036(7) 0.052(7) 0.000(5) -0.002(6) -0.004(5)
N2 0.081(8) 0.041(7) 0.077(8) 0.012(6) 0.037(6) -0.003(5)
C41 0.055(8) 0.035(7) 0.036(7) -0.001(5) -0.002(6) 0.019(5)
C9 0.046(7) 0.029(6) 0.051(7) -0.006(5) -0.013(6) -0.019(5)
N5 0.068(8) 0.034(6) 0.075(8) 0.023(5) -0.012(6) -0.011(5)
C36 0.051(8) 0.050(8) 0.042(7) -0.008(6) -0.002(6) -0.003(6)
C16 0.041(7) 0.033(7) 0.064(8) -0.003(5) 0.002(6) -0.012(5)
C10 0.022(6) 0.043(7) 0.077(9) -0.004(6) 0.007(6) 0.004(5)
C21 0.052(9) 0.035(7) 0.081(10) 0.022(6) -0.009(8) -0.012(6)
C7 0.043(7) 0.071(10) 0.076(10) 0.015(8) 0.019(7) 0.007(6)
C22 0.053(8) 0.033(7) 0.063(8) 0.016(6) -0.001(7) -0.013(6)
C40 0.062(8) 0.037(7) 0.035(7) 0.000(5) 0.002(6) 0.002(6)
C19 0.041(7) 0.040(7) 0.046(7) 0.006(5) 0.007(6) -0.015(5)
C15 0.066(8) 0.023(6) 0.073(9) 0.004(5) 0.016(6) -0.001(5)
C17 0.051(8) 0.034(7) 0.045(7) 0.003(5) 0.004(6) -0.011(5)
C20 0.065(9) 0.036(7) 0.050(8) 0.006(5) 0.008(7) -0.006(6)
C28 0.058(9) 0.072(11) 0.095(11) 0.016(8) -0.015(8) -0.025(7)
C35 0.059(8) 0.094(11) 0.024(6) 0.002(6) 0.022(6) 0.042(7)
C8 0.049(7) 0.021(6) 0.063(8) -0.012(5) 0.007(6) -0.006(5)
C6 0.053(8) 0.033(7) 0.063(9) -0.009(6) 0.022(7) -0.019(5)
C3 0.082(10) 0.038(8) 0.091(11) -0.011(7) 0.027(9) -0.008(7)
C18 0.058(8) 0.033(7) 0.072(9) 0.004(6) -0.004(6) -0.004(6)
C27 0.082(11) 0.046(9) 0.064(9) 0.018(6) -0.019(8) -0.020(7)
N3 0.104(11) 0.037(8) 0.139(13) -0.003(7) 0.045(9) -0.027(7)
C24 0.042(7) 0.029(6) 0.056(8) 0.003(5) 0.002(6) -0.001(5)
C31 0.058(6) 0.073(7) 0.051(7) -0.012(6) -0.008(5) 0.001(5)
C29 0.122(14) 0.072(11) 0.044(9) -0.010(7) 0.010(9) 0.012(10)
C14 0.134(13) 0.037(9) 0.126(14) -0.027(8) 0.060(10) -0.024(8)
C11 0.031(7) 0.035(7) 0.100(11) -0.037(7) -0.009(7) -0.001(5)
C37 0.064(9) 0.061(10) 0.066(9) -0.007(7) 0.014(7) 0.010(7)
C39 0.067(9) 0.045(8) 0.052(8) -0.015(6) 0.002(7) 0.005(6)
N9 0.092(8) 0.112(9) 0.089(8) -0.017(7) 0.000(6) -0.016(7)
C2 0.075(10) 0.047(10) 0.134(15) 0.020(9) 0.014(10) 0.000(7)
C30 0.052(9) 0.059(10) 0.080(10) -0.008(7) -0.021(8) -0.002(6)
C26 0.071(10) 0.072(11) 0.068(10) 0.023(8) -0.024(8) -0.011(8)
C12 0.074(10) 0.075(12) 0.066(10) -0.029(8) 0.012(8) 0.007(8)
C13 0.064(9) 0.061(10) 0.054(8) -0.004(6) 0.023(7) 0.003(6)
C4 0.106(12) 0.055(10) 0.082(11) 0.000(8) 0.006(9) -0.037(8)
C38 0.071(10) 0.071(10) 0.051(8) -0.020(7) 0.005(7) 0.009(8)
C25 0.041(8) 0.057(9) 0.063(9) -0.007(7) -0.013(7) 0.000(6)
C32 0.088(7) 0.109(9) 0.094(9) -0.021(7) -0.004(6) 0.022(6)
C1 0.093(11) 0.051(10) 0.131(15) -0.003(9) 0.027(10) -0.038(9)
C42 0.094(11) 0.115(14) 0.052(9) -0.046(9) 0.008(8) -0.048(10)
C5 0.114(14) 0.086(14) 0.103(14) 0.038(10) 0.006(11) -0.057(11)
C33 0.104(17) 0.23(3) 0.121(18) -0.082(18) -0.038(14) 0.056(16)

loop_
_atom_type_symbol
_atom_type_description
_atom_type_scat_dispersion_real
_atom_type_scat_dispersion_imag
_atom_type_scat_source
C C 0.0033 0.0016 'International Tables Vol C Tables 4.2.6.8 and 6.1.1.4'
H H 0.0000 0.0000 'International Tables Vol C Tables 4.2.6.8 and 6.1.1.4'
Cl Cl 0.1484 0.1585 'International Tables Vol C Tables 4.2.6.8 and 6.1.1.4'
Gd Gd -0.1653 3.9035 'International Tables Vol C Tables 4.2.6.8 and 6.1.1.4'
N N 0.0061 0.0033 'International Tables Vol C Tables 4.2.6.8 and 6.1.1.4'
O O 0.0106 0.0060 'International Tables Vol C Tables 4.2.6.8 and 6.1.1.4'

loop_
_geom_angle_atom_site_label_1
_geom_angle_atom_site_label_2
_geom_angle_atom_site_label_3
_geom_angle
_geom_angle_site_symmetry_1
_geom_angle_site_symmetry_3
O2 Gd1 Gd2 40.50(18) . .
O2 Gd1 O6 129.8(3) . .
O2 Gd1 O5 69.7(3) . .
O2 Gd1 O8 69.6(3) . .
O2 Gd1 O9 132.0(2) . .
O2 Gd1 N1 73.4(3) . .
O2 Gd1 Cl1 81.2(3) . .
O2 Gd1 N6 87.8(3) . 2
O6 Gd1 Gd2 104.05(16) . .
O6 Gd1 O9 72.3(3) . .
O6 Gd1 N6 139.4(3) . 2
O5 Gd1 Gd2 41.01(18) . .
O5 Gd1 O6 64.3(2) . .
O5 Gd1 O9 95.2(3) . .
O5 Gd1 N1 135.4(3) . .
O5 Gd1 N6 133.9(3) . 2
O8 Gd1 Gd2 40.49(18) . .
O8 Gd1 O6 107.5(2) . .
O8 Gd1 O5 66.7(2) . .
O8 Gd1 O9 62.7(2) . .
O8 Gd1 N1 121.5(3) . .
O8 Gd1 Cl1 139.8(3) . .
O8 Gd1 N6 67.9(2) . 2
O9 Gd1 Gd2 98.63(16) . .
O9 Gd1 N6 70.2(3) . 2
O1 Gd1 Gd2 172.12(19) . .
O1 Gd1 O2 138.5(3) . .
O1 Gd1 O6 81.7(2) . .
O1 Gd1 O5 145.7(3) . .
O1 Gd1 O8 132.9(3) . .
O1 Gd1 O9 77.8(2) . .
O1 Gd1 N1 65.1(3) . .
O1 Gd1 Cl1 87.2(3) . .
O1 Gd1 N6 75.7(3) . 2
N1 Gd1 Gd2 113.3(2) . .
N1 Gd1 O6 130.9(3) . .
N1 Gd1 O9 128.5(3) . .
N1 Gd1 N6 67.1(3) . 2
Cl1 Gd1 Gd2 99.7(2) . .
Cl1 Gd1 O6 70.8(3) . .
Cl1 Gd1 O5 77.8(3) . .
Cl1 Gd1 O9 141.8(3) . .
Cl1 Gd1 N1 72.5(3) . .
Cl1 Gd1 N6 139.5(3) . 2
N6 Gd1 Gd2 96.53(19) 2 .
O2 Gd2 Gd1 39.15(16) . .
O2 Gd2 O7 78.0(2) . .
O2 Gd2 O3 63.7(2) . .
O2 Gd2 O4 139.8(2) . .
O2 Gd2 Cl2 144.4(3) . .
O2 Gd2 N4 123.2(3) . .
O2 Gd2 N7 99.7(3) . .
O7 Gd2 Gd1 112.71(18) . .
O7 Gd2 O3 69.6(3) . .
O7 Gd2 N4 124.7(3) . .
O7 Gd2 N7 61.0(3) . .
O5 Gd2 Gd1 42.74(18) . .
O5 Gd2 O2 70.1(3) . .
O5 Gd2 O7 146.6(3) . .
O5 Gd2 O3 87.2(3) . .
O5 Gd2 O4 132.7(3) . .
O5 Gd2 Cl2 90.2(3) . .
O5 Gd2 N4 69.1(3) . .
O5 Gd2 N7 133.2(3) . .
O8 Gd2 Gd1 40.92(16) . .
O8 Gd2 O2 68.9(2) . .
O8 Gd2 O7 109.2(3) . .
O8 Gd2 O5 68.4(2) . .
O8 Gd2 O3 131.7(2) . .
O8 Gd2 O4 144.2(3) . .
O8 Gd2 Cl2 76.5(2) . .
O8 Gd2 N4 126.0(3) . .
O8 Gd2 N7 65.5(3) . .
O3 Gd2 Gd1 93.06(18) . .
O3 Gd2 N4 76.6(3) . .
O3 Gd2 N7 130.3(3) . .
O4 Gd2 Gd1 174.24(19) . .
O4 Gd2 O7 69.6(3) . .
O4 Gd2 O3 82.8(3) . .
O4 Gd2 Cl2 75.2(3) . .
O4 Gd2 N4 63.6(3) . .
O4 Gd2 N7 85.1(3) . .
Cl2 Gd2 Gd1 106.9(2) . .
Cl2 Gd2 O7 122.4(3) . .
Cl2 Gd2 O3 147.2(3) . .
Cl2 Gd2 N4 72.0(3) . .
Cl2 Gd2 N7 72.1(3) . .
N4 Gd2 Gd1 111.6(2) . .
N4 Gd2 N7 137.1(3) . .
N7 Gd2 Gd1 100.6(2) . .
Gd1 O2 Gd2 100.4(3) . .
C9 O2 Gd1 126.6(6) . .
C9 O2 Gd2 124.0(6) . .
C28 O6 Gd1 120.1(7) . .
C24 O6 Gd1 119.6(6) . .
C24 O6 C28 115.7(8) . .
C34 O7 Gd2 121.4(7) . .
Gd2 O5 Gd1 96.3(3) . .
C23 O5 Gd1 121.2(6) . .
C23 O5 Gd2 140.3(6) . .
Gd2 O8 Gd1 98.6(3) . .
C41 O8 Gd1 124.2(7) . .
C41 O8 Gd2 135.2(7) . .
C10 O3 Gd2 115.8(6) . .
C10 O3 C14 116.1(9) . .
C14 O3 Gd2 125.2(7) . .
C40 O9 Gd1 117.5(6) . .
C40 O9 C42 117.8(9) . .
C42 O9 Gd1 123.6(7) . .
C20 O4 Gd2 124.1(8) . .
C6 O1 Gd1 118.7(7) . .
N2 N1 Gd1 114.9(7) . .
C7 N1 Gd1 130.8(9) . .
C7 N1 N2 114.3(10) . .
N5 N4 Gd2 112.9(7) . .
C21 N4 Gd2 133.7(7) . .
C21 N4 N5 112.3(10) . .
N8 N7 Gd2 113.1(7) . .
C35 N7 Gd2 128.3(9) . .
C35 N7 N8 117.6(10) . .
O7 C34 N8 120.1(11) . .
O7 C34 C31 121.2(11) . .
N8 C34 C31 118.2(12) . .
C19 N6 Gd1 116.7(7) . 2_545
C15 N6 Gd1 124.2(8) . 2_545
C15 N6 C19 117.5(9) . .
N7 N8 H8 121.4 . .
C34 N8 N7 117.2(10) . .
C34 N8 H8 121.4 . .
O5 C23 C22 121.9(9) . .
O5 C23 C24 119.9(10) . .
C22 C23 C24 118.2(11) . .
N1 N2 H2 124.1 . .
C6 N2 N1 111.7(10) . .
C6 N2 H2 124.1 . .
O8 C41 C36 123.0(10) . .
O8 C41 C40 120.6(10) . .
C36 C41 C40 116.3(10) . .
O2 C9 C10 117.7(10) . .
O2 C9 C8 124.7(10) . .
C10 C9 C8 117.6(10) . .
N4 N5 H5 121.6 . .
C20 N5 N4 116.9(10) . .
C20 N5 H5 121.6 . .
C41 C36 C35 120.8(10) . .
C41 C36 C37 122.1(11) . .
C37 C36 C35 116.9(11) . .
C15 C16 H16 120.6 . .
C17 C16 H16 120.6 . .
C17 C16 C15 118.8(11) . .
C9 C10 O3 114.2(10) . .
C11 C10 O3 125.9(12) . .
C11 C10 C9 119.6(12) . .
N4 C21 H21 117.4 . .
N4 C21 C22 125.1(11) . .
C22 C21 H21 117.5 . .
N1 C7 H7 117.3 . .
N1 C7 C8 125.4(12) . .
C8 C7 H7 117.3 . .
C23 C22 C21 125.7(11) . .
C23 C22 C27 118.2(10) . .
C21 C22 C27 116.1(11) . .
O9 C40 C41 111.6(9) . .
C39 C40 O9 125.7(11) . .
C39 C40 C41 122.5(11) . .
N6 C19 H19 119.7 . .
C18 C19 N6 120.6(11) . .
C18 C19 H19 119.7 . .
N6 C15 C16 123.8(11) . .
N6 C15 H15 118.1 . .
C16 C15 H15 118.1 . .
C16 C17 C20 117.3(10) . .
C16 C17 C18 117.5(10) . .
C18 C17 C20 124.9(11) . .
O4 C20 N5 121.8(10) . .
O4 C20 C17 120.4(12) . .
N5 C20 C17 117.7(11) . .
O6 C28 H28A 109.5 . .
O6 C28 H28B 109.5 . .
O6 C28 H28C 109.5 . .
H28A C28 H28B 109.5 . .
H28A C28 H28C 109.5 . .
H28B C28 H28C 109.5 . .
N7 C35 C36 125.8(10) . .
N7 C35 H35 117.1 . .
C36 C35 H35 117.1 . .
C9 C8 C7 121.2(10) . .
C13 C8 C9 120.4(11) . .
C13 C8 C7 118.2(11) . .
O1 C6 C3 116.4(12) . .
N2 C6 O1 126.0(11) . .
N2 C6 C3 117.6(12) . .
C2 C3 C6 119.8(13) . .
C4 C3 C6 125.2(14) . .
C4 C3 C2 114.9(13) . .
C19 C18 C17 121.7(12) . .
C19 C18 H18 119.1 . .
C17 C18 H18 119.1 . .
C22 C27 H27 119.3 . .
C26 C27 C22 121.4(12) . .
C26 C27 H27 119.3 . .
C5 N3 C1 116.6(13) . .
O6 C24 C23 114.9(10) . .
C25 C24 O6 123.9(10) . .
C25 C24 C23 121.2(11) . .
C30 C31 C34 118.3(12) . .
C30 C31 C32 118.6(13) . .
C32 C31 C34 123.0(14) . .
N9 C29 H29 119.1 . .
N9 C29 C30 121.9(14) . .
C30 C29 H29 119.1 . .
O3 C14 H14A 109.5 . .
O3 C14 H14B 109.5 . .
O3 C14 H14C 109.5 . .
H14A C14 H14B 109.5 . .
H14A C14 H14C 109.5 . .
H14B C14 H14C 109.5 . .
C10 C11 H11 119.0 . .
C10 C11 C12 122.0(12) . .
C12 C11 H11 119.0 . .
C36 C37 H37 120.8 . .
C38 C37 C36 118.5(11) . .
C38 C37 H37 120.8 . .
C40 C39 H39 120.4 . .
C40 C39 C38 119.3(11) . .
C38 C39 H39 120.3 . .
C33 N9 C29 119.0(16) . .
C3 C2 H2A 119.1 . .
C1 C2 C3 121.8(14) . .
C1 C2 H2A 119.1 . .
C31 C30 C29 117.8(13) . .
C31 C30 H30 121.1 . .
C29 C30 H30 121.1 . .
C27 C26 H26 120.0 . .
C27 C26 C25 120.1(12) . .
C25 C26 H26 120.0 . .
C11 C12 H12 121.2 . .
C13 C12 C11 117.7(12) . .
C13 C12 H12 121.2 . .
C8 C13 H13 118.8 . .
C12 C13 C8 122.4(12) . .
C12 C13 H13 118.8 . .
C3 C4 H4 118.5 . .
C3 C4 C5 122.9(15) . .
C5 C4 H4 118.5 . .
C37 C38 H38 119.4 . .
C39 C38 C37 121.3(12) . .
C39 C38 H38 119.4 . .
C24 C25 H25 119.6 . .
C26 C25 C24 120.9(12) . .
C26 C25 H25 119.6 . .
C31 C32 H32 120.6 . .
C31 C32 C33 118.8(17) . .
C33 C32 H32 120.6 . .
C2 C1 N3 120.8(15) . .
O9 C42 H42A 109.5 . .
O9 C42 H42B 109.5 . .
O9 C42 H42C 109.5 . .
H42A C42 H42B 109.5 . .
H42A C42 H42C 109.5 . .
H42B C42 H42C 109.5 . .
N3 C5 C4 122.9(15) . .
N3 C5 H5A 118.6 . .
C4 C5 H5A 118.6 . .
N9 C33 C32 123.3(19) . .
N9 C33 H33 118.3 . .
C32 C33 H33 118.3 . .

loop_
_geom_bond_atom_site_label_1
_geom_bond_atom_site_label_2
_geom_bond_distance
_geom_bond_site_symmetry_2
Gd1 Gd2 3.5957(9) .
Gd1 O2 2.308(6) .
Gd1 O6 2.524(7) .
Gd1 O5 2.455(7) .
Gd1 O8 2.382(6) .
Gd1 O9 2.617(7) .
Gd1 O1 2.303(7) .
Gd1 N1 2.486(10) .
Gd1 Cl1 2.390(7) .
Gd1 N6 2.713(9) 2
Gd2 O2 2.374(7) .
Gd2 O7 2.456(8) .
Gd2 O5 2.374(7) .
Gd2 O8 2.361(7) .
Gd2 O3 2.568(7) .
Gd2 O4 2.384(7) .
Gd2 Cl2 2.432(9) .
Gd2 N4 2.571(11) .
Gd2 N7 2.614(9) .
O2 C9 1.360(13) .
O6 C28 1.525(14) .
O6 C24 1.375(12) .
O7 C34 1.277(14) .
O5 C23 1.331(13) .
O8 C41 1.299(12) .
O3 C10 1.402(13) .
O3 C14 1.464(15) .
O9 C40 1.387(12) .
O9 C42 1.456(13) .
O4 C20 1.240(13) .
O1 C6 1.292(13) .
N1 N2 1.407(13) .
N1 C7 1.270(15) .
N4 N5 1.423(13) .
N4 C21 1.285(14) .
N7 N8 1.388(12) .
N7 C35 1.235(14) .
C34 N8 1.299(15) .
C34 C31 1.485(17) .
N6 Gd1 2.713(9) 2_545
N6 C19 1.376(13) .
N6 C15 1.330(14) .
N8 H8 0.8800 .
C23 C22 1.403(15) .
C23 C24 1.405(16) .
N2 H2 0.8800 .
N2 C6 1.285(14) .
C41 C36 1.371(15) .
C41 C40 1.429(15) .
C9 C10 1.392(15) .
C9 C8 1.411(16) .
N5 H5 0.8800 .
N5 C20 1.307(14) .
C36 C35 1.485(17) .
C36 C37 1.394(16) .
C16 H16 0.9500 .
C16 C15 1.396(15) .
C16 C17 1.364(14) .
C10 C11 1.381(16) .
C21 H21 0.9500 .
C21 C22 1.425(16) .
C7 H7 0.9500 .
C7 C8 1.488(17) .
C22 C27 1.428(16) .
C40 C39 1.352(15) .
C19 H19 0.9500 .
C19 C18 1.361(15) .
C15 H15 0.9500 .
C17 C20 1.503(16) .
C17 C18 1.398(16) .
C28 H28A 0.9800 .
C28 H28B 0.9800 .
C28 H28C 0.9800 .
C35 H35 0.9500 .
C8 C13 1.384(15) .
C6 C3 1.461(17) .
C3 C2 1.411(19) .
C3 C4 1.335(19) .
C18 H18 0.9500 .
C27 H27 0.9500 .
C27 C26 1.348(18) .
N3 C1 1.40(2) .
N3 C5 1.311(19) .
C24 C25 1.367(16) .
C31 C30 1.365(18) .
C31 C32 1.38(2) .
C29 H29 0.9500 .
C29 N9 1.338(19) .
C29 C30 1.417(18) .
C14 H14A 0.9800 .
C14 H14B 0.9800 .
C14 H14C 0.9800 .
C11 H11 0.9500 .
C11 C12 1.402(19) .
C37 H37 0.9500 .
C37 C38 1.391(18) .
C39 H39 0.9500 .
C39 C38 1.365(16) .
N9 C33 1.27(2) .
C2 H2A 0.9500 .
C2 C1 1.37(2) .
C30 H30 0.9500 .
C26 H26 0.9500 .
C26 C25 1.364(18) .
C12 H12 0.9500 .
C12 C13 1.333(19) .
C13 H13 0.9500 .
C4 H4 0.9500 .
C4 C5 1.39(2) .
C38 H38 0.9500 .
C25 H25 0.9500 .
C32 H32 0.9500 .
C32 C33 1.39(2) .
C42 H42A 0.9800 .
C42 H42B 0.9800 .
C42 H42C 0.9800 .
C5 H5A 0.9500 .
C33 H33 0.9500 .

loop_
_geom_torsion_atom_site_label_1
_geom_torsion_atom_site_label_2
_geom_torsion_atom_site_label_3
_geom_torsion_atom_site_label_4
_geom_torsion
_geom_torsion_site_symmetry_1
Gd1 O2 C9 C10 132.5(8) .
Gd1 O2 C9 C8 -51.0(15) .
Gd1 O6 C24 C23 -3.5(12) .
Gd1 O6 C24 C25 178.2(9) .
Gd1 O5 C23 C22 -177.9(8) .
Gd1 O5 C23 C24 0.4(13) .
Gd1 O8 C41 C36 158.2(8) .
Gd1 O8 C41 C40 -18.0(14) .
Gd1 O9 C40 C41 11.0(11) .
Gd1 O9 C40 C39 -163.9(9) .
Gd1 O1 C6 N2 -18.0(16) .
Gd1 O1 C6 C3 161.2(8) .
Gd1 N1 N2 C6 12.1(12) .
Gd1 N1 C7 C8 -6.4(18) .
Gd1 N6 C19 C18 162.8(8) 2_545
Gd1 N6 C15 C16 -160.6(9) 2_545
Gd2 O2 C9 C10 -7.8(14) .
Gd2 O2 C9 C8 168.7(8) .
Gd2 O7 C34 N8 23.1(15) .
Gd2 O7 C34 C31 -164.9(9) .
Gd2 O5 C23 C22 23.7(17) .
Gd2 O5 C23 C24 -158.0(8) .
Gd2 O8 C41 C36 -41.3(15) .
Gd2 O8 C41 C40 142.5(8) .
Gd2 O3 C10 C9 22.5(11) .
Gd2 O3 C10 C11 -163.6(8) .
Gd2 O4 C20 N5 10.0(16) .
Gd2 O4 C20 C17 -169.9(7) .
Gd2 N4 N5 C20 -0.6(13) .
Gd2 N4 C21 C22 -11(2) .
Gd2 N7 N8 C34 -19.6(14) .
Gd2 N7 C35 C36 25.8(18) .
O2 C9 C10 O3 -10.9(14) .
O2 C9 C10 C11 174.8(10) .
O2 C9 C8 C7 11.2(17) .
O2 C9 C8 C13 -173.3(11) .
O6 C24 C25 C26 -178.9(12) .
O7 C34 N8 N7 -0.4(18) .
O7 C34 C31 C30 14.9(19) .
O7 C34 C31 C32 -162.5(14) .
O5 C23 C22 C21 -3.1(19) .
O5 C23 C22 C27 177.5(11) .
O5 C23 C24 O6 2.0(15) .
O5 C23 C24 C25 -179.6(10) .
O8 C41 C36 C35 -4.2(17) .
O8 C41 C36 C37 179.9(11) .
O8 C41 C40 O9 3.0(14) .
O8 C41 C40 C39 178.0(10) .
O3 C10 C11 C12 -176.7(10) .
O9 C40 C39 C38 175.1(11) .
O1 C6 C3 C2 22.1(17) .
O1 C6 C3 C4 -154.0(14) .
N1 N2 C6 O1 2.8(17) .
N1 N2 C6 C3 -176.4(10) .
N1 C7 C8 C9 17.7(18) .
N1 C7 C8 C13 -157.9(12) .
N4 N5 C20 O4 -5.7(18) .
N4 N5 C20 C17 174.3(10) .
N4 C21 C22 C23 -1(2) .
N4 C21 C22 C27 178.1(13) .
C34 C31 C30 C29 -179.5(12) .
C34 C31 C32 C33 -179.6(18) .
N6 C19 C18 C17 2.0(17) .
N8 N7 C35 C36 -166.4(11) .
N8 C34 C31 C30 -173.1(13) .
N8 C34 C31 C32 10(2) .
C23 C22 C27 C26 1(2) .
C23 C24 C25 C26 2.9(19) .
N2 N1 C7 C8 172.3(9) .
N2 C6 C3 C2 -158.7(13) .
N2 C6 C3 C4 25(2) .
C41 C36 C35 N7 7.5(19) .
C41 C36 C37 C38 3(2) .
C41 C40 C39 C38 0.8(18) .
C9 C10 C11 C12 -3.0(17) .
C9 C8 C13 C12 0.8(19) .
N5 N4 C21 C22 -177.0(12) .
C36 C41 C40 O9 -173.5(9) .
C36 C41 C40 C39 1.6(17) .
C36 C37 C38 C39 -1(2) .
C16 C17 C20 O4 -4.6(16) .
C16 C17 C20 N5 175.5(10) .
C16 C17 C18 C19 -1.7(17) .
C10 C9 C8 C7 -172.4(10) .
C10 C9 C8 C13 3.1(16) .
C10 C11 C12 C13 6.9(18) .
C21 N4 N5 C20 168.8(11) .
C21 C22 C27 C26 -178.1(14) .
C7 N1 N2 C6 -166.8(11) .
C7 C8 C13 C12 176.4(12) .
C22 C23 C24 O6 -179.6(10) .
C22 C23 C24 C25 -1.2(17) .
C22 C27 C26 C25 0(2) .
C40 C41 C36 C35 172.2(11) .
C40 C41 C36 C37 -3.7(17) .
C40 C39 C38 C37 -1(2) .
C19 N6 C15 C16 4.2(16) .
C15 N6 C19 C18 -3.2(15) .
C15 C16 C17 C20 176.3(10) .
C15 C16 C17 C18 2.5(16) .
C17 C16 C15 N6 -4.0(17) .
C20 C17 C18 C19 -175.0(10) .
C28 O6 C24 C23 -159.4(10) .
C28 O6 C24 C25 22.3(16) .
C35 N7 N8 C34 170.8(12) .
C35 C36 C37 C38 -172.6(12) .
C8 C9 C10 O3 172.4(9) .
C8 C9 C10 C11 -2.0(16) .
C6 C3 C2 C1 -173.3(14) .
C6 C3 C4 C5 174.7(14) .
C3 C2 C1 N3 -4(2) .
C3 C4 C5 N3 0(3) .
C18 C17 C20 O4 168.7(12) .
C18 C17 C20 N5 -11.2(17) .
C27 C26 C25 C24 -2(2) .
C24 C23 C22 C21 178.6(12) .
C24 C23 C22 C27 -0.9(17) .
C31 C34 N8 N7 -172.5(11) .
C31 C32 C33 N9 -7(4) .
C29 N9 C33 C32 9(4) .
C14 O3 C10 C9 -175.9(10) .
C14 O3 C10 C11 -2.0(15) .
C11 C12 C13 C8 -5.7(19) .
C37 C36 C35 N7 -176.4(12) .
N9 C29 C30 C31 4(2) .
C2 C3 C4 C5 -2(2) .
C30 C31 C32 C33 3(3) .
C30 C29 N9 C33 -7(3) .
C4 C3 C2 C1 3(2) .
C32 C31 C30 C29 -2(2) .
C1 N3 C5 C4 -1(3) .
C42 O9 C40 C41 179.5(11) .
C42 O9 C40 C39 4.6(17) .
C5 N3 C1 C2 2(2) .

loop_
_smtbx_masks_void_nr
_smtbx_masks_void_average_x
_smtbx_masks_void_average_y
_smtbx_masks_void_average_z
_smtbx_masks_void_volume
_smtbx_masks_void_count_electrons
1 -0.298 -0.748 -0.821 1997.6 40.8
